data_1502350
loop_
_publ_author_name
'Soni, Rina'
'Collinson, John-Michael'
'Clarkson, Guy C.'
'Wills, Martin'

_publ_section_title
;
 An unexpected directing effect in the asymmetric transfer hydrogenation
 of \a,\a-disubstituted ketones.
;
_journal_issue 16
_journal_name_full 'Organic letters'
_journal_page_first 4304
_journal_page_last 4307
_journal_paper_doi 10.1021/ol201643v
_journal_volume 13
_journal_year 2011
_chemical_absolute_configuration rmad
_chemical_formula_moiety 'C28 H32 O4 S'
_chemical_formula_sum 'C28 H32 O4 S'
_chemical_formula_weight 464.60
_chemical_name_systematic
; 
 ? 
;
_space_group_IT_number 19
_symmetry_cell_setting orthorhombic
_symmetry_space_group_name_Hall 'P 2ac 2ab'
_symmetry_space_group_name_H-M 'P 21 21 21'
_atom_sites_solution_hydrogens geom
_atom_sites_solution_primary direct
_atom_sites_solution_secondary difmap
_audit_creation_method SHELXL-97
_cell_angle_alpha 90.00
_cell_angle_beta 90.00
_cell_angle_gamma 90.00
_cell_formula_units_Z 4
_cell_length_a 7.43712(9)
_cell_length_b 8.62914(9)
_cell_length_c 36.4793(4)
_cell_measurement_reflns_used 26920
_cell_measurement_temperature 100(2)
_cell_measurement_theta_max 70.94
_cell_measurement_theta_min 3.63
_cell_volume 2341.09(5)
_computing_cell_refinement 'CrysAlis RED, Oxford Diffraction Ltd'
_computing_data_collection 'CrysAlis CCD, Oxford Diffraction Ltd'
_computing_data_reduction 'CrysAlis RED, Oxford Diffraction Ltd'
_computing_molecular_graphics 'SHELXTL (Sheldrick, 1997)'
_computing_publication_material 'SHELXTL (Sheldrick, 1997)'
_computing_structure_refinement 'SHELXL-97 (Sheldrick, 1997)'
_computing_structure_solution 'SHELXS-97 (Sheldrick, 1990)'
_diffrn_ambient_temperature 100(2)
_diffrn_detector_area_resol_mean 10.2833
_diffrn_measured_fraction_theta_full 0.997
_diffrn_measured_fraction_theta_max 0.997
_diffrn_measurement_device_type 'Oxford Diffraction Gemini R'
_diffrn_measurement_method '\f & \w scans'
_diffrn_radiation_monochromator graphite
_diffrn_radiation_source 'Enhance (Mo) X-ray Source'
_diffrn_radiation_type CuK\a
_diffrn_radiation_wavelength 1.54184
_diffrn_reflns_av_R_equivalents 0.0285
_diffrn_reflns_av_sigmaI/netI 0.0169
_diffrn_reflns_limit_h_max 9
_diffrn_reflns_limit_h_min -9
_diffrn_reflns_limit_k_max 10
_diffrn_reflns_limit_k_min -9
_diffrn_reflns_limit_l_max 44
_diffrn_reflns_limit_l_min -44
_diffrn_reflns_number 35602
_diffrn_reflns_theta_full 71.08
_diffrn_reflns_theta_max 71.08
_diffrn_reflns_theta_min 4.85
_diffrn_standards_decay_% nil
_exptl_absorpt_coefficient_mu 1.491
_exptl_absorpt_correction_T_max 1.00
_exptl_absorpt_correction_T_min 0.55
_exptl_absorpt_correction_type multi-scan
_exptl_absorpt_process_details 'ABSPACK(CrysAlis, Oxford Diffraction)'
_exptl_crystal_colour colourless
_exptl_crystal_density_diffrn 1.318
_exptl_crystal_density_method 'not measured'
_exptl_crystal_description block
_exptl_crystal_F_000 992
_exptl_crystal_size_max 0.20
_exptl_crystal_size_mid 0.16
_exptl_crystal_size_min 0.08
_refine_diff_density_max 0.364
_refine_diff_density_min -0.340
_refine_diff_density_rms 0.057
_refine_ls_abs_structure_details 'Flack H D (1983), Acta Cryst. A39, 876-881, 1890 Friedel pairs'
_refine_ls_abs_structure_Flack 0.004(11)
_refine_ls_extinction_method none
_refine_ls_goodness_of_fit_ref 1.062
_refine_ls_hydrogen_treatment constr
_refine_ls_matrix_type full
_refine_ls_number_parameters 300
_refine_ls_number_reflns 4506
_refine_ls_number_restraints 0
_refine_ls_restrained_S_all 1.062
_refine_ls_R_factor_all 0.0335
_refine_ls_R_factor_gt 0.0333
_refine_ls_shift/su_max 0.002
_refine_ls_shift/su_mean 0.000
_refine_ls_structure_factor_coef Fsqd
_refine_ls_weighting_details 'calc w=1/[\s^2^(Fo^2^)+(0.0622P)^2^+0.4472P] where P=(Fo^2^+2Fc^2^)/3'
_refine_ls_weighting_scheme calc
_refine_ls_wR_factor_gt 0.0839
_refine_ls_wR_factor_ref 0.0841
_reflns_number_gt 4487
_reflns_number_total 4506
_reflns_threshold_expression >2sigma(I)
_cod_data_source_file ol201643v_si_003.cif
_cod_data_source_block rs7
_cod_original_sg_symbol_H-M P2(1)2(1)2(1)
_cod_database_code 1502350

loop_
_symmetry_equiv_pos_as_xyz
'x, y, z'
'-x+1/2, -y, z+1/2'
'x+1/2, -y+1/2, -z'
'-x, y+1/2, -z+1/2'

loop_
_atom_site_label
_atom_site_type_symbol
_atom_site_fract_x
_atom_site_fract_y
_atom_site_fract_z
_atom_site_U_iso_or_equiv
_atom_site_adp_type
_atom_site_occupancy
_atom_site_symmetry_multiplicity
_atom_site_calc_flag
_atom_site_refinement_flags
C1 C 0.2686(2) -0.07995(17) 0.91053(4) 0.0162(3) Uani 1 1 d .
H1A H 0.2937 -0.1445 0.8887 0.019 Uiso 1 1 calc R
H1B H 0.3709 -0.0887 0.9278 0.019 Uiso 1 1 calc R
C2 C 0.0955(2) -0.12991(18) 0.92873(4) 0.0170(3) Uani 1 1 d .
C3 C 0.0605(2) -0.26490(18) 0.94838(4) 0.0207(3) Uani 1 1 d .
H3A H 0.1529 -0.3390 0.9525 0.025 Uiso 1 1 calc R
C4 C -0.1122(2) -0.2893(2) 0.96186(4) 0.0247(3) Uani 1 1 d .
H4A H -0.1379 -0.3808 0.9753 0.030 Uiso 1 1 calc R
C5 C -0.2477(2) -0.1810(2) 0.95585(4) 0.0242(3) Uani 1 1 d .
H5A H -0.3650 -0.1994 0.9652 0.029 Uiso 1 1 calc R
C6 C -0.2127(2) -0.0458(2) 0.93619(4) 0.0204(3) Uani 1 1 d .
H6A H -0.3051 0.0282 0.9321 0.025 Uiso 1 1 calc R
C7 C -0.0400(2) -0.02136(19) 0.92275(4) 0.0169(3) Uani 1 1 d .
C8 C 0.02700(19) 0.11329(18) 0.90046(4) 0.0165(3) Uani 1 1 d .
H8A H -0.0059 0.2128 0.9122 0.020 Uiso 1 1 calc R
H8B H -0.0241 0.1108 0.8754 0.020 Uiso 1 1 calc R
C9 C 0.23713(19) 0.09262(18) 0.89933(4) 0.0149(3) Uani 1 1 d .
C10 C 0.32275(19) 0.20749(18) 0.92596(4) 0.0154(3) Uani 1 1 d .
C11 C 0.3331(2) 0.1730(2) 0.96330(4) 0.0209(3) Uani 1 1 d .
H11A H 0.2929 0.0748 0.9717 0.025 Uiso 1 1 calc R
C12 C 0.4010(2) 0.2794(2) 0.98840(4) 0.0255(3) Uani 1 1 d .
H12A H 0.4056 0.2542 1.0137 0.031 Uiso 1 1 calc R
C13 C 0.4617(2) 0.4219(2) 0.97627(5) 0.0252(4) Uani 1 1 d .
H13A H 0.5085 0.4952 0.9932 0.030 Uiso 1 1 calc R
C14 C 0.4538(2) 0.45689(19) 0.93938(4) 0.0219(3) Uani 1 1 d .
H14A H 0.4974 0.5543 0.9311 0.026 Uiso 1 1 calc R
C15 C 0.3831(2) 0.35231(18) 0.91388(4) 0.0172(3) Uani 1 1 d .
C16 C 0.3817(2) 0.39867(17) 0.87390(4) 0.0197(3) Uani 1 1 d .
H16A H 0.5073 0.4028 0.8650 0.024 Uiso 1 1 calc R
H16B H 0.3309 0.5044 0.8719 0.024 Uiso 1 1 calc R
C17 C 0.2748(2) 0.29077(17) 0.84901(4) 0.0159(3) Uani 1 1 d .
H17A H 0.1454 0.3171 0.8505 0.019 Uiso 1 1 calc R
H17B H 0.3143 0.3047 0.8233 0.019 Uiso 1 1 calc R
C18 C 0.30219(18) 0.12376(17) 0.86035(4) 0.0144(3) Uani 1 1 d .
H18A H 0.2393 0.0532 0.8428 0.017 Uiso 1 1 calc R
O19 O 0.49795(13) 0.09022(12) 0.86043(3) 0.0156(2) Uani 1 1 d .
S20 S 0.59311(4) 0.03302(4) 0.824181(9) 0.01351(10) Uani 1 1 d .
O20B O 0.77084(14) 0.09387(12) 0.82563(3) 0.0189(2) Uani 1 1 d .
O20A O 0.48246(15) 0.06732(13) 0.79317(3) 0.0205(2) Uani 1 1 d .
C21 C 0.5960(2) -0.16968(16) 0.83191(4) 0.0156(3) Uani 1 1 d .
H21A H 0.6449 -0.1880 0.8568 0.019 Uiso 1 1 calc R
H21B H 0.4701 -0.2068 0.8319 0.019 Uiso 1 1 calc R
C22 C 0.70214(19) -0.26933(17) 0.80509(4) 0.0139(3) Uani 1 1 d .
O23 O 0.43972(14) -0.43651(12) 0.79865(3) 0.0189(2) Uani 1 1 d .
C23 C 0.6000(2) -0.41779(17) 0.79578(4) 0.0149(3) Uani 1 1 d .
C24 C 0.7382(2) -0.53379(18) 0.78191(4) 0.0177(3) Uani 1 1 d .
H24A H 0.7107 -0.5678 0.7566 0.021 Uiso 1 1 calc R
H24B H 0.7456 -0.6256 0.7981 0.021 Uiso 1 1 calc R
C25 C 0.9124(2) -0.43723(17) 0.78335(4) 0.0165(3) Uani 1 1 d .
H25A H 1.0255 -0.4998 0.7831 0.020 Uiso 1 1 calc R
C26 C 0.8981(2) -0.31729(17) 0.75233(4) 0.0189(3) Uani 1 1 d .
H26A H 0.8622 -0.3671 0.7290 0.023 Uiso 1 1 calc R
H26B H 1.0138 -0.2626 0.7487 0.023 Uiso 1 1 calc R
C27 C 0.7499(2) -0.20401(17) 0.76612(4) 0.0173(3) Uani 1 1 d .
H27A H 0.6437 -0.2057 0.7498 0.021 Uiso 1 1 calc R
H27B H 0.7962 -0.0967 0.7677 0.021 Uiso 1 1 calc R
C28 C 0.88625(19) -0.33608(16) 0.81824(4) 0.0158(3) Uani 1 1 d .
C29 C 0.8729(2) -0.42795(19) 0.85408(4) 0.0208(3) Uani 1 1 d .
H29A H 0.9915 -0.4694 0.8605 0.031 Uiso 1 1 calc R
H29B H 0.7879 -0.5137 0.8510 0.031 Uiso 1 1 calc R
H29C H 0.8307 -0.3596 0.8737 0.031 Uiso 1 1 calc R
C30 C 1.0338(2) -0.21435(19) 0.82324(5) 0.0218(3) Uani 1 1 d .
H30A H 1.1510 -0.2659 0.8248 0.033 Uiso 1 1 calc R
H30B H 1.0117 -0.1559 0.8458 0.033 Uiso 1 1 calc R
H30C H 1.0332 -0.1433 0.8023 0.033 Uiso 1 1 calc R

loop_
_atom_site_aniso_label
_atom_site_aniso_U_11
_atom_site_aniso_U_22
_atom_site_aniso_U_33
_atom_site_aniso_U_23
_atom_site_aniso_U_13
_atom_site_aniso_U_12
C1 0.0158(6) 0.0149(7) 0.0178(7) 0.0011(5) 0.0000(5) 0.0011(5)
C2 0.0175(7) 0.0193(7) 0.0141(6) -0.0027(5) -0.0016(5) -0.0013(6)
C3 0.0238(8) 0.0193(7) 0.0190(7) 0.0013(6) -0.0018(6) -0.0015(6)
C4 0.0292(9) 0.0237(8) 0.0211(7) 0.0046(6) -0.0002(6) -0.0076(7)
C5 0.0201(8) 0.0324(9) 0.0202(7) 0.0003(7) 0.0021(6) -0.0068(6)
C6 0.0174(7) 0.0262(8) 0.0178(7) -0.0014(6) -0.0013(5) -0.0010(6)
C7 0.0184(7) 0.0199(7) 0.0123(6) -0.0024(5) -0.0020(5) -0.0002(6)
C8 0.0139(6) 0.0174(7) 0.0183(7) -0.0004(5) -0.0013(5) 0.0023(5)
C9 0.0140(7) 0.0160(7) 0.0147(6) -0.0005(5) -0.0008(5) 0.0015(5)
C10 0.0103(6) 0.0205(8) 0.0154(6) -0.0017(6) 0.0001(5) 0.0023(6)
C11 0.0198(7) 0.0260(8) 0.0169(7) 0.0001(6) 0.0002(5) -0.0017(6)
C12 0.0257(8) 0.0353(9) 0.0156(7) -0.0036(6) -0.0022(6) -0.0017(7)
C13 0.0228(7) 0.0295(9) 0.0232(8) -0.0117(6) -0.0034(6) -0.0028(7)
C14 0.0196(7) 0.0194(8) 0.0266(8) -0.0065(6) 0.0005(6) -0.0013(6)
C15 0.0148(6) 0.0183(7) 0.0185(7) -0.0023(5) 0.0007(5) 0.0016(6)
C16 0.0248(8) 0.0142(7) 0.0202(7) -0.0013(5) 0.0017(6) -0.0013(6)
C17 0.0173(6) 0.0157(7) 0.0147(6) 0.0007(5) 0.0002(5) 0.0020(6)
C18 0.0120(6) 0.0160(7) 0.0151(6) -0.0014(5) -0.0012(5) 0.0012(5)
O19 0.0139(5) 0.0180(5) 0.0148(5) -0.0020(4) -0.0008(4) 0.0034(4)
S20 0.01504(16) 0.01310(16) 0.01237(16) -0.00016(11) 0.00056(12) 0.00228(12)
O20B 0.0190(5) 0.0171(5) 0.0206(5) -0.0012(4) 0.0029(4) -0.0012(4)
O20A 0.0234(5) 0.0230(6) 0.0150(5) -0.0015(4) -0.0012(4) 0.0075(4)
C21 0.0167(6) 0.0124(6) 0.0177(6) 0.0008(5) 0.0032(6) -0.0001(6)
C22 0.0131(6) 0.0134(7) 0.0152(6) 0.0002(5) 0.0016(5) 0.0003(5)
O23 0.0154(5) 0.0200(5) 0.0213(5) 0.0016(4) 0.0003(4) -0.0030(4)
C23 0.0174(7) 0.0151(6) 0.0121(6) 0.0028(5) -0.0012(5) -0.0011(6)
C24 0.0197(7) 0.0144(7) 0.0189(6) -0.0013(6) 0.0001(5) 0.0014(6)
C25 0.0169(7) 0.0142(7) 0.0185(6) -0.0031(5) 0.0029(5) 0.0023(6)
C26 0.0218(7) 0.0166(7) 0.0184(7) -0.0018(5) 0.0061(6) -0.0011(6)
C27 0.0211(7) 0.0155(7) 0.0153(6) 0.0011(5) 0.0042(6) -0.0011(6)
C28 0.0125(6) 0.0159(7) 0.0191(7) -0.0024(5) 0.0004(5) 0.0013(5)
C29 0.0203(7) 0.0241(8) 0.0180(7) -0.0003(6) -0.0027(5) 0.0055(6)
C30 0.0139(6) 0.0234(8) 0.0281(8) -0.0084(6) -0.0007(6) -0.0011(6)

loop_
_atom_type_symbol
_atom_type_description
_atom_type_scat_dispersion_real
_atom_type_scat_dispersion_imag
_atom_type_scat_source
C C 0.0181 0.0091 'International Tables Vol C Tables 4.2.6.8 and 6.1.1.4'
H H 0.0000 0.0000 'International Tables Vol C Tables 4.2.6.8 and 6.1.1.4'
O O 0.0492 0.0322 'International Tables Vol C Tables 4.2.6.8 and 6.1.1.4'
S S 0.3331 0.5567 'International Tables Vol C Tables 4.2.6.8 and 6.1.1.4'

loop_
_geom_angle_atom_site_label_1
_geom_angle_atom_site_label_2
_geom_angle_atom_site_label_3
_geom_angle
C2 C1 C9 105.04(12)
C2 C1 H1A 110.7
C9 C1 H1A 110.7
C2 C1 H1B 110.7
C9 C1 H1B 110.7
H1A C1 H1B 108.8
C3 C2 C7 120.54(15)
C3 C2 C1 128.61(14)
C7 C2 C1 110.83(13)
C4 C3 C2 118.73(15)
C4 C3 H3A 120.6
C2 C3 H3A 120.6
C5 C4 C3 120.77(15)
C5 C4 H4A 119.6
C3 C4 H4A 119.6
C4 C5 C6 120.51(15)
C4 C5 H5A 119.7
C6 C5 H5A 119.7
C7 C6 C5 118.72(15)
C7 C6 H6A 120.6
C5 C6 H6A 120.6
C6 C7 C2 120.73(15)
C6 C7 C8 127.87(14)
C2 C7 C8 111.39(13)
C7 C8 C9 104.81(12)
C7 C8 H8A 110.8
C9 C8 H8A 110.8
C7 C8 H8B 110.8
C9 C8 H8B 110.8
H8A C8 H8B 108.9
C18 C9 C10 110.26(12)
C18 C9 C1 111.36(12)
C10 C9 C1 112.97(12)
C18 C9 C8 108.62(11)
C10 C9 C8 108.90(12)
C1 C9 C8 104.47(12)
C11 C10 C15 118.69(14)
C11 C10 C9 120.35(14)
C15 C10 C9 120.87(13)
C12 C11 C10 121.43(16)
C12 C11 H11A 119.3
C10 C11 H11A 119.3
C13 C12 C11 119.64(15)
C13 C12 H12A 120.2
C11 C12 H12A 120.2
C14 C13 C12 119.50(15)
C14 C13 H13A 120.3
C12 C13 H13A 120.3
C13 C14 C15 121.57(16)
C13 C14 H14A 119.2
C15 C14 H14A 119.2
C14 C15 C10 119.16(14)
C14 C15 C16 118.26(14)
C10 C15 C16 122.54(13)
C15 C16 C17 114.62(13)
C15 C16 H16A 108.6
C17 C16 H16A 108.6
C15 C16 H16B 108.6
C17 C16 H16B 108.6
H16A C16 H16B 107.6
C18 C17 C16 110.42(12)
C18 C17 H17A 109.6
C16 C17 H17A 109.6
C18 C17 H17B 109.6
C16 C17 H17B 109.6
H17A C17 H17B 108.1
O19 C18 C17 108.56(12)
O19 C18 C9 105.95(11)
C17 C18 C9 112.32(12)
O19 C18 H18A 110.0
C17 C18 H18A 110.0
C9 C18 H18A 110.0
C18 O19 S20 119.93(9)
O20B S20 O20A 119.17(7)
O20B S20 O19 105.66(6)
O20A S20 O19 109.87(6)
O20B S20 C21 110.30(7)
O20A S20 C21 109.71(7)
O19 S20 C21 100.42(6)
C22 C21 S20 117.48(10)
C22 C21 H21A 107.9
S20 C21 H21A 107.9
C22 C21 H21B 107.9
S20 C21 H21B 107.9
H21A C21 H21B 107.2
C21 C22 C23 111.02(11)
C21 C22 C28 117.74(12)
C23 C22 C28 101.24(11)
C21 C22 C27 119.74(12)
C23 C22 C27 102.26(11)
C28 C22 C27 102.26(11)
O23 C23 C24 127.42(14)
O23 C23 C22 125.71(14)
C24 C23 C22 106.86(12)
C23 C24 C25 101.57(12)
C23 C24 H24A 111.5
C25 C24 H24A 111.5
C23 C24 H24B 111.5
C25 C24 H24B 111.5
H24A C24 H24B 109.3
C26 C25 C24 106.32(12)
C26 C25 C28 102.47(11)
C24 C25 C28 103.09(12)
C26 C25 H25A 114.5
C24 C25 H25A 114.5
C28 C25 H25A 114.5
C25 C26 C27 103.52(11)
C25 C26 H26A 111.1
C27 C26 H26A 111.1
C25 C26 H26B 111.1
C27 C26 H26B 111.1
H26A C26 H26B 109.0
C26 C27 C22 103.14(11)
C26 C27 H27A 111.1
C22 C27 H27A 111.1
C26 C27 H27B 111.1
C22 C27 H27B 111.1
H27A C27 H27B 109.1
C30 C28 C29 107.46(12)
C30 C28 C25 113.16(12)
C29 C28 C25 114.58(12)
C30 C28 C22 114.36(12)
C29 C28 C22 113.34(12)
C25 C28 C22 93.73(11)
C28 C29 H29A 109.5
C28 C29 H29B 109.5
H29A C29 H29B 109.5
C28 C29 H29C 109.5
H29A C29 H29C 109.5
H29B C29 H29C 109.5
C28 C30 H30A 109.5
C28 C30 H30B 109.5
H30A C30 H30B 109.5
C28 C30 H30C 109.5
H30A C30 H30C 109.5
H30B C30 H30C 109.5

loop_
_geom_bond_atom_site_label_1
_geom_bond_atom_site_label_2
_geom_bond_distance
C1 C2 1.511(2)
C1 C9 1.562(2)
C1 H1A 0.9900
C1 H1B 0.9900
C2 C3 1.392(2)
C2 C7 1.393(2)
C3 C4 1.392(2)
C3 H3A 0.9500
C4 C5 1.391(3)
C4 H4A 0.9500
C5 C6 1.394(2)
C5 H5A 0.9500
C6 C7 1.391(2)
C6 H6A 0.9500
C7 C8 1.503(2)
C8 C9 1.5735(19)
C8 H8A 0.9900
C8 H8B 0.9900
C9 C18 1.5261(19)
C9 C10 1.527(2)
C10 C11 1.396(2)
C10 C15 1.399(2)
C11 C12 1.391(2)
C11 H11A 0.9500
C12 C13 1.383(3)
C12 H12A 0.9500
C13 C14 1.380(2)
C13 H13A 0.9500
C14 C15 1.399(2)
C14 H14A 0.9500
C15 C16 1.512(2)
C16 C17 1.524(2)
C16 H16A 0.9900
C16 H16B 0.9900
C17 C18 1.513(2)
C17 H17A 0.9900
C17 H17B 0.9900
C18 O19 1.4844(16)
C18 H18A 1.0000
O19 S20 1.5789(10)
S20 O20B 1.4232(11)
S20 O20A 1.4298(11)
S20 C21 1.7718(14)
C21 C22 1.5230(19)
C21 H21A 0.9900
C21 H21B 0.9900
C22 C23 1.527(2)
C22 C28 1.5610(19)
C22 C27 1.5698(18)
O23 C23 1.2078(19)
C23 C24 1.521(2)
C24 C25 1.541(2)
C24 H24A 0.9900
C24 H24B 0.9900
C25 C26 1.537(2)
C25 C28 1.5556(19)
C25 H25A 1.0000
C26 C27 1.557(2)
C26 H26A 0.9900
C26 H26B 0.9900
C27 H27A 0.9900
C27 H27B 0.9900
C28 C30 1.530(2)
C28 C29 1.532(2)
C29 H29A 0.9800
C29 H29B 0.9800
C29 H29C 0.9800
C30 H30A 0.9800
C30 H30B 0.9800
C30 H30C 0.9800
